data_4344661
loop_
_publ_author_name
'M\"akel\"a, Toni'
'Minkkinen, Miia-Elina'
'Rissanen, Kari'

_publ_section_title
;
 Ion Pair Binding in the Solid-State with Ditopic Crown Ether Uranyl
 Salophen Receptors.
;
_journal_issue 3
_journal_name_full 'Inorganic chemistry'
_journal_page_first 1339
_journal_page_last 1346
_journal_paper_doi 10.1021/acs.inorgchem.5b02780
_journal_volume 55
_journal_year 2016
_chemical_formula_moiety 'C32 H36.5 K N3 O11 U, C30 H36 K N2 O12 U, 2.5(C2 H3 N), 2(H2 O), 2(I), 0.5(O)'
_chemical_formula_sum 'C67 H84 I2 K2 N7.5 O25.5 U2'
_chemical_formula_weight 2210.47
_chemical_name_systematic
;
 ?
;
_space_group_crystal_system triclinic
_space_group_IT_number 2
_space_group_name_Hall '-P 1'
_space_group_name_H-M_alt 'P -1'
_symmetry_space_group_name_Hall '-P 1'
_symmetry_space_group_name_H-M 'P -1'
_atom_sites_solution_hydrogens mixed
_atom_sites_solution_primary direct
_audit_creation_date 2015-09-16
_audit_creation_method
;
Olex2 1.2
(compiled 2014.06.27 svn.r2953 for OlexSys, GUI svn.r4855)
;
_cell_angle_alpha 77.055(2)
_cell_angle_beta 87.563(2)
_cell_angle_gamma 76.618(2)
_cell_formula_units_Z 2
_cell_length_a 10.7636(3)
_cell_length_b 19.3246(5)
_cell_length_c 20.1849(6)
_cell_measurement_reflns_used 13332
_cell_measurement_temperature 123.01(10)
_cell_measurement_theta_max 28.5060
_cell_measurement_theta_min 3.5020
_cell_volume 3980.5(2)
_computing_cell_refinement
;
CrysAlisPro, Agilent Technologies,
Version 1.171.36.28 (release 01-02-2013 CrysAlis171 .NET)
(compiled Feb  1 2013,16:14:44)
;
_computing_data_collection
;
CrysAlisPro, Agilent Technologies,
Version 1.171.36.28 (release 01-02-2013 CrysAlis171 .NET)
(compiled Feb  1 2013,16:14:44)
;
_computing_data_reduction
;
CrysAlisPro, Agilent Technologies,
Version 1.171.36.28 (release 01-02-2013 CrysAlis171 .NET)
(compiled Feb  1 2013,16:14:44)
;
_computing_molecular_graphics 'Olex2 (Dolomanov et al., 2009)'
_computing_publication_material 'Olex2 (Dolomanov et al., 2009)'
_computing_structure_refinement 'ShelXL (Sheldrick, 2008)'
_computing_structure_solution 'XS (Sheldrick, 2008)'
_diffrn_ambient_temperature 123.01(10)
_diffrn_detector_area_resol_mean 5.1977
_diffrn_measured_fraction_theta_full 0.992
_diffrn_measured_fraction_theta_max 0.992
_diffrn_measurement_details
;
  1 omega  -61.00   33.00   1.0000  100.0000
omega____ theta____ kappa____ phi______ frames
    -        9.1326  -57.0000   90.0000 94

  2 omega  -15.00   78.00   1.0000  100.0000
omega____ theta____ kappa____ phi______ frames
    -        9.1326   57.0000 -120.0000 93

  3 omega  -20.00   50.00   1.0000  100.0000
omega____ theta____ kappa____ phi______ frames
    -        9.1326  -99.0000    0.0000 70
;
_diffrn_measurement_device_type 'SuperNova, Dual, Cu at zero, Atlas'
_diffrn_measurement_method '\w scans'
_diffrn_orient_matrix_UB_11 -0.0000742000
_diffrn_orient_matrix_UB_12 -0.0376214000
_diffrn_orient_matrix_UB_13 0.0094866000
_diffrn_orient_matrix_UB_21 0.0116310000
_diffrn_orient_matrix_UB_22 -0.0030158000
_diffrn_orient_matrix_UB_23 -0.0342068000
_diffrn_orient_matrix_UB_31 0.0667345000
_diffrn_orient_matrix_UB_32 -0.0084649000
_diffrn_orient_matrix_UB_33 0.0063325000
_diffrn_radiation_monochromator mirror
_diffrn_radiation_type MoK\a
_diffrn_radiation_wavelength 0.71073
_diffrn_reflns_av_R_equivalents 0.0177
_diffrn_reflns_av_unetI/netI 0.0319
_diffrn_reflns_laue_measured_fraction_full 0.965
_diffrn_reflns_laue_measured_fraction_max 0.992
_diffrn_reflns_limit_h_max 13
_diffrn_reflns_limit_h_min -14
_diffrn_reflns_limit_k_max 20
_diffrn_reflns_limit_k_min -26
_diffrn_reflns_limit_l_max 25
_diffrn_reflns_limit_l_min -26
_diffrn_reflns_number 28271
_diffrn_reflns_point_group_measured_fraction_full 0.965
_diffrn_reflns_point_group_measured_fraction_max 0.992
_diffrn_reflns_theta_full 25.242
_diffrn_reflns_theta_max 25.000
_diffrn_reflns_theta_min 2.855
_diffrn_source 'SuperNova (Mo) X-ray Source'
_exptl_absorpt_coefficient_mu 5.022
_exptl_absorpt_correction_T_max 0.715
_exptl_absorpt_correction_T_min 0.447
_exptl_absorpt_correction_type analytical
_exptl_absorpt_process_details
;
CrysAlisPro, Agilent Technologies,
Version 1.171.36.28 (release 01-02-2013 CrysAlis171 .NET)
(compiled Feb  1 2013,16:14:44)
Analytical numeric absorption correction using a multifaceted crystal
            model based on expressions derived by R.C. Clark & J.S. Reid.
(Clark, R. C. & Reid, J. S. (1995). Acta Cryst. A51, 887-897)
;
_exptl_crystal_colour red
_exptl_crystal_colour_primary red
_exptl_crystal_density_diffrn 1.844
_exptl_crystal_description block
_exptl_crystal_F_000 2141
_exptl_crystal_recrystallization_method 'Diffusion of diethyl ether into acetonitrile solution'
_exptl_crystal_size_max 0.1989
_exptl_crystal_size_mid 0.0905
_exptl_crystal_size_min 0.0759
_refine_diff_density_max 2.023
_refine_diff_density_min -2.523
_refine_diff_density_rms 0.114
_refine_ls_extinction_method none
_refine_ls_goodness_of_fit_ref 1.029
_refine_ls_hydrogen_treatment mixed
_refine_ls_matrix_type full
_refine_ls_number_parameters 962
_refine_ls_number_reflns 13894
_refine_ls_number_restraints 8
_refine_ls_restrained_S_all 1.052
_refine_ls_R_factor_all 0.0371
_refine_ls_R_factor_gt 0.0305
_refine_ls_shift/su_max 0.004
_refine_ls_shift/su_mean 0.000
_refine_ls_structure_factor_coef Fsqd
_refine_ls_weighting_details 'w=1/[\s^2^(Fo^2^)+(0.0274P)^2^+17.2516P] where P=(Fo^2^+2Fc^2^)/3'
_refine_ls_weighting_scheme calc
_refine_ls_wR_factor_gt 0.0702
_refine_ls_wR_factor_ref 0.0738
_reflns_Friedel_coverage 0.000
_reflns_number_gt 12169
_reflns_number_total 13894
_reflns_threshold_expression 'I > 2\s(I)'
_cod_data_source_file ic5b02780_si_016.cif
_cod_data_source_block R2_KI
_cod_original_cell_volume 3980.51(19)
_cod_original_formula_sum 'C67 H84 I2 K2 N7.50 O25.50 U2'
_cod_database_code 4344661
_shelxl_version_number 2013-4
_chemical_oxdiff_formula 'C30 H32 N2 O8 U1 K1 I1'
_shelx_space_group_comment
;
The symmetry employed for this shelxl refinement is uniquely defined
by the following loop, which should always be used as a source of
symmetry information in preference to the above space-group names.
They are only intended as comments.
;
_reflns_odcompleteness_completeness 98.89
_reflns_odcompleteness_iscentric 1
_reflns_odcompleteness_theta 25.63
_olex2_refinement_description
;
1. Fixed Uiso
 At 1.2 times of:
  All C(H) groups, {H26B,H26A,H26C} of C26B, All C(H,H) groups, All C(H,H,H,
  H) groups
 At 1.5 times of:
  All O(H,H) groups, {H34A,H34B,H34C} of C34, {H32A,H32B,H32C} of C32, {H36A,
  H36B,H36C} of C36, {H38A,H38B,H38C} of C38
2. Restrained distances
 N6-C37
 1.13 with sigma of 0.005
 C37-C38
 1.42 with sigma of 0.005
 H30D_$1-H38C
 2.1 with sigma of 0.02
 H1A-H38A_$1
 2.1 with sigma of 0.01
 H38A_$1-H30D
 2.1 with sigma of 0.01
 H38A_$1-H20A
 2.1 with sigma of 0.005
 C34-N4 = C38-N6
 2.59 with sigma of 0.005
3. Uiso/Uaniso restraints and constraints
Uanis(O8B) = Uanis(O9B)
Uanis(N3) = Uanis(C31)
Uanis(N6) = Uanis(C37)
Uanis(C37) = Uanis(C38)
Uanis(C32) = Uanis(C31)
Uanis(O13) = Uanis(O15)
4. Others
 Fixed Sof: O8B(0.5) O8C(0.5) H26B(0.5) H26A(0.5) H26C(0.5) H27A(0.5)
 H27B(0.5) H27C(0.5) H27D(0.5) N6(0.5) C37(0.5) C38(0.5) H38A(0.5) H38B(0.5)
 H38C(0.5) O14(0.5)
5.a Free rotating group:
 O15(H15A,H15B)
5.b Rotating group:
 O12(H12A,H12B), O11(H11A,H11C), O13(H13A,H13C)
5.c Secondary CH2 refined with riding coordinates:
 C21B(H21A,H21B), C22B(H22A,H22B), C23B(H23A,H23B), C24B(H24A,H24B), C25B(H25A,
 H25B), C26B(H26A,H26C), C27B(H27A,H27B), C27B(H27C,H27D), C28B(H28A,H28B),
 C29B(H29A,H29B), C30B(H30A,H30B), C21A(H21C,H21D), C22A(H22C,H22D), C23A(H23C,
 H23D), C24A(H24C,H24D), C25A(H25C,H25D), C26A(H26D,H26E), C27A(H27E,H27F),
 C28A(H28C,H28D), C29A(H29C,H29D), C30A(H30C,H30D)
5.d Aromatic/amide H refined with riding coordinates:
 C1B(H1B), C3B(H3B), C4B(H4B), C5B(H5B), C6B(H6B), C8B(H8B), C10B(H10B),
 C11B(H11B), C12B(H12C), C13B(H13B), C17B(H17B), C20B(H20B), C26B(H26B),
 C1A(H1A), C3A(H3A), C4A(H4A), C5A(H5A), C6A(H6A), C8A(H8A), C10A(H10A),
 C11A(H11D), C12A(H12D), C13A(H13D), C17A(H17A), C20A(H20A)
5.e Idealised Me refined as rotating group:
 C32(H32A,H32B,H32C), C34(H34A,H34B,H34C), C36(H36A,H36B,H36C), C38(H38A,H38B,
 H38C)
;
_olex2_submission_special_instructions 'No special instructions were received'

loop_
_space_group_symop_operation_xyz
'x, y, z'
'-x, -y, -z'

loop_
_atom_site_label
_atom_site_type_symbol
_atom_site_fract_x
_atom_site_fract_y
_atom_site_fract_z
_atom_site_U_iso_or_equiv
_atom_site_adp_type
_atom_site_occupancy
_atom_site_site_symmetry_order
_atom_site_calc_flag
_atom_site_refinement_flags_posn
_atom_site_refinement_flags_occupancy
_atom_site_disorder_assembly
_atom_site_disorder_group
U1B U 0.53527(2) 0.36001(2) 0.28220(2) 0.01506(5) Uani 1 1 d . . . .
K1B K 0.84936(10) 0.38269(5) 0.40009(5) 0.0206(2) Uani 1 1 d . . . .
O1B O 0.3969(3) 0.33358(17) 0.26106(17) 0.0209(7) Uani 1 1 d . . . .
O2B O 0.6753(3) 0.38517(17) 0.30418(17) 0.0221(7) Uani 1 1 d . . . .
O3B O 0.5170(3) 0.44813(18) 0.18849(17) 0.0244(8) Uani 1 1 d . . . .
O4B O 0.6195(3) 0.24839(16) 0.35084(16) 0.0188(7) Uani 1 1 d . . . .
O5B O 0.7019(3) 0.38320(16) 0.51704(16) 0.0186(7) Uani 1 1 d . . . .
O6B O 0.8632(3) 0.25488(16) 0.49699(16) 0.0194(7) Uani 1 1 d . . . .
O7B O 1.0099(3) 0.25343(17) 0.37457(16) 0.0196(7) Uani 1 1 d . . . .
O8B O 0.9935(11) 0.3862(6) 0.2858(5) 0.0222(7) Uani 0.5 1 d . P A 1
O8C O 1.0197(11) 0.3935(6) 0.3032(4) 0.036(3) Uani 0.5 1 d . P A 2
O9B O 0.8295(3) 0.51614(17) 0.30893(16) 0.0222(7) Uani 1 1 d . . . .
O10B O 0.6703(3) 0.50342(16) 0.42447(16) 0.0189(7) Uani 1 1 d . . . .
O12 O 0.6377(3) 0.28841(17) 0.20287(16) 0.0210(7) Uani 1 1 d . . . .
H12A H 0.6997 0.3067 0.1810 0.032 Uiso 1 1 d GR . . .
H12B H 0.5825 0.2875 0.1721 0.032 Uiso 1 1 d GR . . .
N1B N 0.3844(3) 0.4765(2) 0.30374(19) 0.0164(8) Uani 1 1 d . . . .
N2B N 0.4388(3) 0.35243(19) 0.40070(19) 0.0156(8) Uani 1 1 d . . . .
N3 N 1.0476(7) 0.3987(5) 0.4796(4) 0.0827(15) Uani 1 1 d . . . .
C1B C 0.3097(4) 0.5243(2) 0.2582(2) 0.0198(10) Uani 1 1 d . . . .
H1B H 0.2512 0.5610 0.2733 0.024 Uiso 1 1 calc R . . .
C2B C 0.3088(5) 0.5259(2) 0.1865(2) 0.0202(10) Uani 1 1 d . . . .
C3B C 0.2019(5) 0.5692(3) 0.1475(3) 0.0253(11) Uani 1 1 d . . . .
H3B H 0.1357 0.5966 0.1684 0.030 Uiso 1 1 calc R . . .
C4B C 0.1936(5) 0.5717(3) 0.0792(3) 0.0293(12) Uani 1 1 d . . . .
H4B H 0.1211 0.5991 0.0542 0.035 Uiso 1 1 calc R . . .
C5B C 0.2953(5) 0.5328(3) 0.0481(3) 0.0294(12) Uani 1 1 d . . . .
H5B H 0.2897 0.5341 0.0020 0.035 Uiso 1 1 calc R . . .
C6B C 0.4040(5) 0.4925(3) 0.0835(3) 0.0273(12) Uani 1 1 d . . . .
H6B H 0.4719 0.4686 0.0609 0.033 Uiso 1 1 calc R . . .
C7B C 0.4131(5) 0.4870(2) 0.1541(2) 0.0218(10) Uani 1 1 d . . . .
C8B C 0.4112(4) 0.2939(2) 0.4380(2) 0.0159(9) Uani 1 1 d . . . .
H8B H 0.3595 0.2997 0.4754 0.019 Uiso 1 1 calc R . . .
C9B C 0.4532(4) 0.2206(2) 0.4269(2) 0.0164(9) Uani 1 1 d . . . .
C10B C 0.3906(4) 0.1677(2) 0.4633(2) 0.0201(10) Uani 1 1 d . . . .
H10B H 0.3248 0.1809 0.4926 0.024 Uiso 1 1 calc R . . .
C11B C 0.4256(5) 0.0961(3) 0.4561(3) 0.0250(11) Uani 1 1 d . . . .
H11B H 0.3803 0.0621 0.4780 0.030 Uiso 1 1 calc R . . .
C12B C 0.5290(5) 0.0760(3) 0.4159(3) 0.0252(11) Uani 1 1 d . . . .
H12C H 0.5541 0.0278 0.4118 0.030 Uiso 1 1 calc R . . .
C13B C 0.5960(5) 0.1261(3) 0.3816(2) 0.0212(10) Uani 1 1 d . . . .
H13B H 0.6672 0.1108 0.3563 0.025 Uiso 1 1 calc R . . .
C14B C 0.5570(4) 0.1996(2) 0.3848(2) 0.0171(10) Uani 1 1 d . . . .
C15B C 0.3736(4) 0.4833(2) 0.3725(2) 0.0153(9) Uani 1 1 d . . . .
C16B C 0.3983(4) 0.4193(2) 0.4226(2) 0.0158(9) Uani 1 1 d . . . .
C17B C 0.3838(4) 0.4224(2) 0.4913(2) 0.0162(9) Uani 1 1 d . . . .
H17B H 0.3993 0.3794 0.5247 0.019 Uiso 1 1 calc R . . .
C18B C 0.6531(4) 0.5114(2) 0.4902(2) 0.0154(9) Uani 1 1 d . . . .
C19B C 0.3271(4) 0.5535(2) 0.4594(2) 0.0155(9) Uani 1 1 d . . . .
C20B C 0.3399(4) 0.5512(2) 0.3915(2) 0.0158(9) Uani 1 1 d . . . .
H20B H 0.3264 0.5943 0.3584 0.019 Uiso 1 1 calc R . . .
C21B C 0.7113(5) 0.3155(2) 0.5660(2) 0.0189(10) Uani 1 1 d . . . .
H21A H 0.6310 0.3152 0.5897 0.023 Uiso 1 1 calc R . . .
H21B H 0.7777 0.3094 0.5992 0.023 Uiso 1 1 calc R . . .
C22B C 0.7424(4) 0.2548(2) 0.5286(3) 0.0211(10) Uani 1 1 d . . . .
H22A H 0.7455 0.2084 0.5601 0.025 Uiso 1 1 calc R . . .
H22B H 0.6772 0.2617 0.4946 0.025 Uiso 1 1 calc R . . .
C23B C 0.9139(5) 0.1911(2) 0.4716(3) 0.0222(10) Uani 1 1 d . . . .
H23A H 0.8539 0.1854 0.4397 0.027 Uiso 1 1 calc R . . .
H23B H 0.9285 0.1483 0.5087 0.027 Uiso 1 1 calc R . . .
C24B C 1.0367(5) 0.1989(3) 0.4368(3) 0.0244(11) Uani 1 1 d . . . .
H24A H 1.0908 0.2131 0.4661 0.029 Uiso 1 1 calc R . . .
H24B H 1.0814 0.1526 0.4270 0.029 Uiso 1 1 calc R . . .
C25B C 1.1237(5) 0.2719(3) 0.3437(3) 0.0256(11) Uani 1 1 d . . . .
H25A H 1.1812 0.2287 0.3341 0.031 Uiso 1 1 calc R . . .
H25B H 1.1668 0.2907 0.3745 0.031 Uiso 1 1 calc R . . .
C26B C 1.0895(5) 0.3282(3) 0.2791(3) 0.0247(11) Uani 1 1 d . . . .
H26B H 1.1299 0.3240 0.2381 0.030 Uiso 0.5 1 calc R P A 1
H26A H 1.1653 0.3372 0.2542 0.030 Uiso 0.5 1 calc R P A 2
H26C H 1.0355 0.3133 0.2502 0.030 Uiso 0.5 1 calc R P A 2
C27B C 1.0096(5) 0.4580(3) 0.2527(3) 0.0295(12) Uani 1 1 d . . . .
H27A H 1.0502 0.4575 0.2089 0.035 Uiso 0.5 1 calc R P A 1
H27B H 1.0608 0.4758 0.2806 0.035 Uiso 0.5 1 calc R P A 1
H27C H 1.0377 0.4454 0.2097 0.035 Uiso 0.5 1 calc R P A 2
H27D H 1.0659 0.4861 0.2644 0.035 Uiso 0.5 1 calc R P A 2
C28B C 0.8762(5) 0.5040(3) 0.2444(3) 0.0334(13) Uani 1 1 d . . . .
H28A H 0.8755 0.5503 0.2132 0.040 Uiso 1 1 calc R . . .
H28B H 0.8217 0.4795 0.2256 0.040 Uiso 1 1 calc R . . .
C29B C 0.6980(5) 0.5532(3) 0.3062(2) 0.0212(10) Uani 1 1 d . . . .
H29A H 0.6458 0.5227 0.2949 0.025 Uiso 1 1 calc R . . .
H29B H 0.6848 0.5979 0.2714 0.025 Uiso 1 1 calc R . . .
C30B C 0.6602(5) 0.5703(2) 0.3739(2) 0.0187(10) Uani 1 1 d . . . .
H30A H 0.7155 0.5987 0.3862 0.022 Uiso 1 1 calc R . . .
H30B H 0.5731 0.5990 0.3715 0.022 Uiso 1 1 calc R . . .
C31 C 1.0358(8) 0.3941(6) 0.5369(5) 0.0827(15) Uani 1 1 d . . . .
C32 C 1.0220(8) 0.3866(6) 0.6077(4) 0.0827(15) Uani 1 1 d . . . .
H32A H 1.0180 0.4327 0.6191 0.124 Uiso 1 1 calc GR . . .
H32B H 1.0938 0.3512 0.6306 0.124 Uiso 1 1 calc GR . . .
H32C H 0.9449 0.3708 0.6217 0.124 Uiso 1 1 calc GR . . .
U1A U 0.95257(2) 0.13613(2) 0.21955(2) 0.01500(5) Uani 1 1 d . . . .
K1A K 0.63802(10) 0.11160(5) 0.09890(5) 0.0207(2) Uani 1 1 d . . . .
O1A O 1.0911(3) 0.16209(17) 0.24190(16) 0.0202(7) Uani 1 1 d . . . .
O2A O 0.8130(3) 0.11160(17) 0.19564(17) 0.0204(7) Uani 1 1 d . . . .
O3A O 0.8688(3) 0.25001(16) 0.15291(16) 0.0189(7) Uani 1 1 d . . . .
O4A O 0.9740(3) 0.04658(17) 0.31148(17) 0.0225(7) Uani 1 1 d . . . .
O5A O 0.8211(3) -0.01195(16) 0.07820(15) 0.0192(7) Uani 1 1 d . . . .
O6A O 0.6590(3) -0.02298(17) 0.19229(16) 0.0212(7) Uani 1 1 d . . . .
O7A O 0.4826(4) 0.1047(2) 0.2045(2) 0.0512(13) Uani 1 1 d . . . .
O8A O 0.4821(3) 0.24243(17) 0.12708(16) 0.0205(7) Uani 1 1 d . . . .
O9A O 0.6323(3) 0.24137(16) 0.00699(16) 0.0198(7) Uani 1 1 d . . . .
O10A O 0.7981(3) 0.11107(16) -0.01066(15) 0.0176(7) Uani 1 1 d . . . .
O11 O 0.8509(3) 0.20597(17) 0.30103(16) 0.0192(7) Uani 1 1 d . . . .
H11A H 0.9066 0.2069 0.3324 0.029 Uiso 1 1 d GR . . .
H11C H 0.7889 0.1867 0.3230 0.029 Uiso 1 1 d GR . . .
O13 O 0.4568(6) 0.0870(4) 0.0199(3) 0.0901(14) Uani 1 1 d . . . .
H13A H 0.3899 0.1270 0.0089 0.135 Uiso 1 1 d GR . . .
H13C H 0.4218 0.0485 0.0414 0.135 Uiso 1 1 d GR . . .
N1A N 1.0523(3) 0.14830(19) 0.10138(19) 0.0153(8) Uani 1 1 d . . . .
N2A N 1.1028(3) 0.0212(2) 0.19509(19) 0.0162(8) Uani 1 1 d . . . .
C1A C 1.0814(4) 0.2073(2) 0.0665(2) 0.0174(10) Uani 1 1 d . . . .
H1A H 1.1355 0.2026 0.0298 0.021 Uiso 1 1 calc DR . . .
C2A C 1.0379(4) 0.2798(2) 0.0791(2) 0.0168(9) Uani 1 1 d . . . .
C3A C 1.0992(5) 0.3342(3) 0.0439(2) 0.0209(10) Uani 1 1 d . . . .
H3A H 1.1679 0.3217 0.0160 0.025 Uiso 1 1 calc R . . .
C4A C 1.0587(5) 0.4056(3) 0.0501(3) 0.0250(11) Uani 1 1 d . . . .
H4A H 1.1029 0.4404 0.0289 0.030 Uiso 1 1 calc R . . .
C5A C 0.9511(5) 0.4249(3) 0.0887(3) 0.0248(11) Uani 1 1 d . . . .
H5A H 0.9225 0.4732 0.0919 0.030 Uiso 1 1 calc R . . .
C6A C 0.8858(5) 0.3735(3) 0.1223(2) 0.0230(11) Uani 1 1 d . . . .
H6A H 0.8128 0.3879 0.1467 0.028 Uiso 1 1 calc R . . .
C7A C 0.9295(4) 0.2998(2) 0.1196(2) 0.0174(10) Uani 1 1 d . . . .
C8A C 1.1795(4) -0.0269(2) 0.2392(2) 0.0171(10) Uani 1 1 d . . . .
H8A H 1.2376 -0.0630 0.2232 0.021 Uiso 1 1 calc R . . .
C9A C 1.1826(4) -0.0294(2) 0.3114(2) 0.0197(10) Uani 1 1 d . . . .
C10A C 1.2935(5) -0.0709(2) 0.3483(2) 0.0213(10) Uani 1 1 d . . . .
H10A H 1.3589 -0.0978 0.3266 0.026 Uiso 1 1 calc R . . .
C11A C 1.3063(5) -0.0721(3) 0.4164(3) 0.0259(11) Uani 1 1 d . . . .
H11D H 1.3808 -0.0985 0.4401 0.031 Uiso 1 1 calc R . . .
C12A C 1.2060(5) -0.0333(3) 0.4491(3) 0.0277(12) Uani 1 1 d . . . .
H12D H 1.2147 -0.0331 0.4947 0.033 Uiso 1 1 calc R . . .
C13A C 1.0937(5) 0.0049(3) 0.4145(3) 0.0247(11) Uani 1 1 d . . . .
H13D H 1.0263 0.0281 0.4379 0.030 Uiso 1 1 calc R . . .
C14A C 1.0801(5) 0.0093(2) 0.3448(2) 0.0206(10) Uani 1 1 d . . . .
C15A C 1.0951(4) 0.0825(2) 0.0773(2) 0.0171(10) Uani 1 1 d . . . .
C16A C 1.1155(4) 0.0172(2) 0.1253(2) 0.0168(9) Uani 1 1 d . . . .
C17A C 1.1514(4) -0.0491(2) 0.1045(2) 0.0177(10) Uani 1 1 d . . . .
H17A H 1.1627 -0.0929 0.1366 0.021 Uiso 1 1 calc R . . .
C18A C 0.8299(4) 0.0493(2) -0.0362(2) 0.0177(10) Uani 1 1 d . . . .
C19A C 0.8450(4) -0.0174(2) 0.0120(2) 0.0174(10) Uani 1 1 d . . . .
C20A C 1.1165(4) 0.0803(2) 0.0096(2) 0.0175(10) Uani 1 1 d . . . .
H20A H 1.1038 0.1241 -0.0225 0.021 Uiso 1 1 calc DR . . .
C21A C 0.8269(5) -0.0796(2) 0.1272(2) 0.0230(11) Uani 1 1 d . . . .
H21C H 0.9128 -0.1099 0.1297 0.028 Uiso 1 1 calc R . . .
H21D H 0.7691 -0.1059 0.1139 0.028 Uiso 1 1 calc R . . .
C22A C 0.7895(5) -0.0622(3) 0.1953(2) 0.0232(11) Uani 1 1 d . . . .
H22C H 0.8002 -0.1070 0.2300 0.028 Uiso 1 1 calc R . . .
H22D H 0.8437 -0.0330 0.2071 0.028 Uiso 1 1 calc R . . .
C23A C 0.6154(5) -0.0088(3) 0.2573(3) 0.0270(11) Uani 1 1 d . . . .
H23C H 0.6713 0.0163 0.2742 0.032 Uiso 1 1 calc R . . .
H23D H 0.6171 -0.0545 0.2896 0.032 Uiso 1 1 calc R . . .
C24A C 0.4826(5) 0.0371(3) 0.2497(3) 0.0330(13) Uani 1 1 d . . . .
H24C H 0.4270 0.0122 0.2322 0.040 Uiso 1 1 calc R . . .
H24D H 0.4509 0.0453 0.2937 0.040 Uiso 1 1 calc R . . .
C25A C 0.3992(5) 0.1666(3) 0.2206(3) 0.0273(11) Uani 1 1 d . . . .
H25C H 0.4399 0.1847 0.2531 0.033 Uiso 1 1 calc R . . .
H25D H 0.3219 0.1537 0.2409 0.033 Uiso 1 1 calc R . . .
C26A C 0.3671(4) 0.2237(3) 0.1573(3) 0.0258(11) Uani 1 1 d . . . .
H26D H 0.3241 0.2059 0.1255 0.031 Uiso 1 1 calc R . . .
H26E H 0.3098 0.2666 0.1675 0.031 Uiso 1 1 calc R . . .
C27A C 0.4571(5) 0.2975(3) 0.0657(3) 0.0257(11) Uani 1 1 d . . . .
H27E H 0.4118 0.3434 0.0759 0.031 Uiso 1 1 calc R . . .
H27F H 0.4040 0.2839 0.0354 0.031 Uiso 1 1 calc R . . .
C28A C 0.5810(5) 0.3060(2) 0.0318(2) 0.0214(10) Uani 1 1 d . . . .
H28C H 0.5670 0.3486 -0.0055 0.026 Uiso 1 1 calc R . . .
H28D H 0.6399 0.3119 0.0641 0.026 Uiso 1 1 calc R . . .
C29A C 0.7566(4) 0.2400(2) -0.0214(2) 0.0198(10) Uani 1 1 d . . . .
H29C H 0.8188 0.2318 0.0145 0.024 Uiso 1 1 calc R . . .
H29D H 0.7573 0.2865 -0.0520 0.024 Uiso 1 1 calc R . . .
C30A C 0.7907(4) 0.1803(2) -0.0594(2) 0.0196(10) Uani 1 1 d . . . .
H30C H 0.7264 0.1869 -0.0938 0.023 Uiso 1 1 calc R . . .
H30D H 0.8723 0.1810 -0.0816 0.023 Uiso 1 1 calc DR . . .
N4 N 1.2007(5) 0.0632(3) 0.5770(3) 0.0469(13) Uani 1 1 d D . . .
C33 C 1.1370(5) 0.1042(3) 0.6033(3) 0.0345(13) Uani 1 1 d . . . .
C34 C 1.0560(6) 0.1566(3) 0.6376(3) 0.0464(16) Uani 1 1 d D . . .
H34A H 1.0131 0.1312 0.6746 0.070 Uiso 1 1 calc GR . . .
H34B H 0.9939 0.1900 0.6060 0.070 Uiso 1 1 calc GR . . .
H34C H 1.1076 0.1831 0.6549 0.070 Uiso 1 1 calc GR . . .
N5 N 0.7000(6) 0.5829(4) 0.0851(3) 0.0699(19) Uani 1 1 d . . . .
C35 C 0.6221(6) 0.6170(4) 0.1114(3) 0.0440(15) Uani 1 1 d . . . .
C36 C 0.5203(7) 0.6615(4) 0.1442(4) 0.059(2) Uani 1 1 d . . . .
H36A H 0.4739 0.6306 0.1740 0.088 Uiso 1 1 calc GR . . .
H36B H 0.4633 0.6951 0.1102 0.088 Uiso 1 1 calc GR . . .
H36C H 0.5570 0.6882 0.1700 0.088 Uiso 1 1 calc GR . . .
N6 N 0.8128(13) -0.2694(7) 0.1987(6) 0.072(3) Uani 0.5 1 d D P B 1
C37 C 0.8780(15) -0.2730(9) 0.1518(7) 0.072(3) Uani 0.5 1 d D P B 1
C38 C 0.9763(11) -0.2770(4) 0.1012(6) 0.072(3) Uani 0.5 1 d D P B 1
H38A H 0.9657 -0.2307 0.0698 0.108 Uiso 0.5 1 calc DGR P B 1
H38B H 0.9702 -0.3137 0.0772 0.108 Uiso 0.5 1 calc GR P B 1
H38C H 1.0585 -0.2893 0.1230 0.108 Uiso 0.5 1 calc DGR P B 1
O15 O 0.5191(7) 0.0629(4) -0.1116(4) 0.0901(14) Uani 1 1 d . . . .
H15A H 0.4703 0.0424 -0.1283 0.135 Uiso 1 1 d G . . .
H15B H 0.5138 0.1059 -0.1355 0.135 Uiso 1 1 d G . . .
O16 O 0.4189(6) 0.8219(3) 0.2069(3) 0.0704(16) Uani 1 1 d . . . .
H16A H 0.466(9) 0.789(5) 0.242(5) 0.106 Uiso 1 1 d R . . .
H16B H 0.348(10) 0.795(5) 0.226(5) 0.106 Uiso 1 1 d R . . .
I2 I 0.37884(4) 0.22914(2) 0.64763(2) 0.03647(10) Uani 1 1 d . . . .
I1 I 0.15058(7) 0.74122(2) 0.24224(2) 0.07445(19) Uani 1 1 d . . . .
O14 O 0.2916(9) 0.2233(5) -0.0576(5) 0.055(2) Uani 0.5 1 d . P C 2

loop_
_atom_site_aniso_label
_atom_site_aniso_U_11
_atom_site_aniso_U_22
_atom_site_aniso_U_33
_atom_site_aniso_U_23
_atom_site_aniso_U_13
_atom_site_aniso_U_12
U1B 0.01286(9) 0.01585(9) 0.01753(9) -0.00614(7) 0.00118(7) -0.00318(7)
K1B 0.0217(5) 0.0183(5) 0.0199(5) -0.0040(4) 0.0032(4) -0.0013(4)
O1B 0.0154(16) 0.0245(17) 0.0252(18) -0.0106(15) -0.0003(14) -0.0039(14)
O2B 0.0208(17) 0.0243(17) 0.0254(18) -0.0088(15) 0.0010(14) -0.0105(14)
O3B 0.0253(18) 0.0242(18) 0.0209(18) -0.0027(14) 0.0051(15) -0.0032(15)
O4B 0.0167(16) 0.0184(16) 0.0211(17) -0.0049(14) 0.0045(13) -0.0038(13)
O5B 0.0257(17) 0.0109(15) 0.0184(17) -0.0043(13) 0.0032(14) -0.0023(13)
O6B 0.0207(17) 0.0150(15) 0.0242(18) -0.0078(14) 0.0043(14) -0.0045(13)
O7B 0.0146(16) 0.0227(17) 0.0217(17) -0.0057(14) 0.0001(13) -0.0036(13)
O8B 0.0257(17) 0.0221(16) 0.0190(17) -0.0060(13) 0.0044(13) -0.0050(13)
O8C 0.058(7) 0.027(5) 0.016(5) -0.008(4) 0.013(4) 0.006(4)
O9B 0.0257(17) 0.0221(16) 0.0190(17) -0.0060(13) 0.0044(13) -0.0050(13)
O10B 0.0241(17) 0.0151(15) 0.0165(17) -0.0048(13) 0.0019(13) -0.0018(13)
O12 0.0164(16) 0.0287(18) 0.0202(17) -0.0106(14) 0.0000(13) -0.0046(14)
N1B 0.0178(19) 0.0161(19) 0.017(2) -0.0046(16) 0.0020(16) -0.0060(16)
N2B 0.0147(19) 0.0140(18) 0.019(2) -0.0067(16) -0.0018(15) -0.0012(15)
N3 0.067(3) 0.131(4) 0.070(3) -0.023(3) -0.010(3) -0.059(3)
C1B 0.020(2) 0.017(2) 0.025(3) -0.007(2) 0.001(2) -0.0058(19)
C2B 0.029(3) 0.015(2) 0.018(2) -0.0027(19) -0.004(2) -0.008(2)
C3B 0.027(3) 0.018(2) 0.031(3) -0.003(2) -0.003(2) -0.006(2)
C4B 0.038(3) 0.024(3) 0.026(3) 0.004(2) -0.011(2) -0.013(2)
C5B 0.050(3) 0.023(3) 0.019(3) -0.004(2) -0.005(2) -0.016(3)
C6B 0.043(3) 0.018(2) 0.020(3) -0.003(2) 0.005(2) -0.008(2)
C7B 0.030(3) 0.014(2) 0.021(3) -0.0004(19) 0.003(2) -0.008(2)
C8B 0.012(2) 0.017(2) 0.018(2) -0.0040(19) -0.0003(18) -0.0017(18)
C9B 0.016(2) 0.015(2) 0.019(2) -0.0009(18) -0.0052(18) -0.0048(18)
C10B 0.017(2) 0.018(2) 0.024(3) -0.002(2) -0.006(2) -0.0024(19)
C11B 0.030(3) 0.017(2) 0.029(3) 0.001(2) -0.007(2) -0.012(2)
C12B 0.030(3) 0.016(2) 0.028(3) -0.006(2) -0.007(2) -0.002(2)
C13B 0.024(3) 0.021(2) 0.019(2) -0.007(2) 0.003(2) -0.002(2)
C14B 0.017(2) 0.017(2) 0.016(2) -0.0018(19) -0.0055(18) -0.0012(19)
C15B 0.010(2) 0.019(2) 0.018(2) -0.0048(19) 0.0009(17) -0.0033(18)
C16B 0.009(2) 0.015(2) 0.023(2) -0.0060(19) 0.0011(18) -0.0014(17)
C17B 0.013(2) 0.014(2) 0.020(2) -0.0017(18) -0.0008(18) -0.0021(18)
C18B 0.010(2) 0.019(2) 0.017(2) -0.0046(19) 0.0018(18) -0.0019(18)
C19B 0.010(2) 0.016(2) 0.023(2) -0.0077(19) 0.0013(18) -0.0032(17)
C20B 0.014(2) 0.012(2) 0.019(2) 0.0004(18) 0.0012(18) -0.0013(18)
C21B 0.022(2) 0.012(2) 0.020(2) -0.0004(19) 0.0037(19) -0.0039(19)
C22B 0.020(2) 0.014(2) 0.030(3) -0.006(2) 0.001(2) -0.0050(19)
C23B 0.026(3) 0.015(2) 0.025(3) -0.008(2) 0.002(2) -0.001(2)
C24B 0.023(3) 0.020(2) 0.025(3) -0.006(2) 0.000(2) 0.006(2)
C25B 0.016(2) 0.030(3) 0.030(3) -0.011(2) 0.003(2) -0.003(2)
C26B 0.017(2) 0.032(3) 0.026(3) -0.011(2) 0.005(2) -0.005(2)
C27B 0.031(3) 0.029(3) 0.029(3) -0.007(2) 0.014(2) -0.010(2)
C28B 0.042(3) 0.033(3) 0.020(3) -0.004(2) 0.009(2) -0.003(3)
C29B 0.026(3) 0.018(2) 0.017(2) -0.0008(19) -0.001(2) -0.004(2)
C30B 0.022(2) 0.012(2) 0.022(2) -0.0001(19) -0.0015(19) -0.0045(19)
C31 0.067(3) 0.131(4) 0.070(3) -0.023(3) -0.010(3) -0.059(3)
C32 0.067(3) 0.131(4) 0.070(3) -0.023(3) -0.010(3) -0.059(3)
U1A 0.01268(9) 0.01508(9) 0.01817(9) -0.00602(7) 0.00150(7) -0.00299(7)
K1A 0.0231(5) 0.0176(5) 0.0198(5) -0.0036(4) 0.0033(4) -0.0027(4)
O1A 0.0158(16) 0.0239(17) 0.0240(18) -0.0110(14) 0.0023(13) -0.0052(14)
O2A 0.0174(16) 0.0195(16) 0.0258(18) -0.0067(14) -0.0012(14) -0.0053(13)
O3A 0.0172(16) 0.0159(16) 0.0221(17) -0.0032(13) 0.0027(13) -0.0021(13)
O4A 0.0236(18) 0.0203(17) 0.0215(18) -0.0030(14) 0.0053(14) -0.0031(14)
O5A 0.0278(18) 0.0145(15) 0.0139(16) -0.0021(13) 0.0010(14) -0.0030(14)
O6A 0.0267(18) 0.0196(16) 0.0172(17) -0.0039(14) -0.0004(14) -0.0052(14)
O7A 0.053(3) 0.030(2) 0.052(3) 0.0076(19) 0.035(2) 0.007(2)
O8A 0.0164(16) 0.0238(17) 0.0220(17) -0.0076(14) 0.0017(13) -0.0041(14)
O9A 0.0204(17) 0.0155(16) 0.0244(18) -0.0084(14) 0.0026(14) -0.0024(13)
O10A 0.0236(17) 0.0114(15) 0.0160(16) -0.0026(13) 0.0021(13) -0.0012(13)
O11 0.0151(16) 0.0256(17) 0.0194(17) -0.0098(14) 0.0010(13) -0.0049(14)
O13 0.085(3) 0.096(3) 0.099(3) -0.007(3) -0.042(3) -0.047(3)
N1A 0.0122(18) 0.0140(18) 0.020(2) -0.0059(16) -0.0014(15) 0.0000(15)
N2A 0.0180(19) 0.0162(19) 0.0145(19) -0.0029(16) 0.0018(16) -0.0047(16)
C1A 0.014(2) 0.021(2) 0.019(2) -0.0056(19) -0.0011(18) -0.0049(19)
C2A 0.016(2) 0.014(2) 0.020(2) -0.0026(19) -0.0031(19) -0.0031(18)
C3A 0.019(2) 0.020(2) 0.023(3) -0.005(2) -0.004(2) -0.003(2)
C4A 0.031(3) 0.018(2) 0.026(3) 0.000(2) -0.002(2) -0.010(2)
C5A 0.036(3) 0.014(2) 0.025(3) -0.007(2) -0.004(2) -0.002(2)
C6A 0.026(3) 0.021(2) 0.022(3) -0.008(2) -0.001(2) -0.001(2)
C7A 0.019(2) 0.015(2) 0.017(2) -0.0036(19) -0.0015(19) -0.0020(19)
C8A 0.017(2) 0.013(2) 0.023(2) -0.0047(19) 0.0041(19) -0.0050(18)
C9A 0.023(2) 0.015(2) 0.022(3) -0.0023(19) 0.001(2) -0.010(2)
C10A 0.021(2) 0.016(2) 0.025(3) -0.001(2) -0.001(2) -0.005(2)
C11A 0.031(3) 0.021(2) 0.025(3) 0.002(2) -0.007(2) -0.011(2)
C12A 0.046(3) 0.021(2) 0.021(3) -0.005(2) -0.003(2) -0.016(2)
C13A 0.033(3) 0.017(2) 0.024(3) -0.004(2) 0.005(2) -0.008(2)
C14A 0.025(3) 0.013(2) 0.023(3) -0.0024(19) 0.003(2) -0.007(2)
C15A 0.011(2) 0.017(2) 0.024(3) -0.0069(19) 0.0005(18) -0.0018(18)
C16A 0.011(2) 0.018(2) 0.021(2) -0.0056(19) 0.0016(18) -0.0031(18)
C17A 0.014(2) 0.016(2) 0.022(3) -0.0041(19) -0.0014(19) -0.0017(18)
C18A 0.014(2) 0.014(2) 0.024(3) -0.0076(19) -0.0019(19) 0.0005(18)
C19A 0.013(2) 0.020(2) 0.019(2) -0.0046(19) -0.0010(18) -0.0035(19)
C20A 0.015(2) 0.015(2) 0.021(2) -0.0019(19) 0.0003(19) -0.0012(18)
C21A 0.031(3) 0.013(2) 0.022(3) -0.0002(19) -0.001(2) -0.001(2)
C22A 0.030(3) 0.019(2) 0.018(2) -0.001(2) -0.002(2) -0.004(2)
C23A 0.037(3) 0.027(3) 0.019(3) -0.007(2) 0.005(2) -0.011(2)
C24A 0.040(3) 0.032(3) 0.028(3) -0.004(2) 0.015(2) -0.015(3)
C25A 0.019(2) 0.030(3) 0.033(3) -0.006(2) 0.006(2) -0.008(2)
C26A 0.014(2) 0.032(3) 0.033(3) -0.011(2) 0.004(2) -0.005(2)
C27A 0.030(3) 0.018(2) 0.026(3) -0.006(2) -0.003(2) 0.002(2)
C28A 0.024(3) 0.016(2) 0.022(3) -0.006(2) -0.002(2) 0.001(2)
C29A 0.020(2) 0.015(2) 0.023(3) -0.0043(19) 0.002(2) -0.0023(19)
C30A 0.024(2) 0.014(2) 0.020(2) -0.0030(19) -0.001(2) -0.0022(19)
N4 0.035(3) 0.051(3) 0.056(4) -0.025(3) 0.006(3) 0.000(3)
C33 0.032(3) 0.036(3) 0.034(3) 0.000(3) -0.003(3) -0.012(3)
C34 0.045(4) 0.058(4) 0.034(3) -0.023(3) -0.007(3) 0.006(3)
N5 0.050(4) 0.079(5) 0.063(4) -0.003(4) 0.001(3) 0.007(4)
C35 0.038(4) 0.045(4) 0.040(4) 0.006(3) -0.013(3) -0.004(3)
C36 0.066(5) 0.055(4) 0.048(4) -0.012(3) -0.011(4) 0.005(4)
N6 0.119(8) 0.067(5) 0.060(5) -0.043(5) 0.044(5) -0.061(5)
C37 0.119(8) 0.067(5) 0.060(5) -0.043(5) 0.044(5) -0.061(5)
C38 0.119(8) 0.067(5) 0.060(5) -0.043(5) 0.044(5) -0.061(5)
O15 0.085(3) 0.096(3) 0.099(3) -0.007(3) -0.042(3) -0.047(3)
O16 0.091(4) 0.062(3) 0.051(3) -0.010(3) -0.014(3) -0.004(3)
I2 0.0396(2) 0.02022(17) 0.0449(2) -0.00162(15) 0.00048(17) -0.00277(15)
I1 0.1359(5) 0.0354(2) 0.0316(2) 0.00437(19) 0.0272(3) 0.0053(3)
O14 0.059(6) 0.048(5) 0.065(6) -0.020(5) 0.026(5) -0.024(5)

loop_
_atom_type_symbol
_atom_type_description
_atom_type_scat_dispersion_real
_atom_type_scat_dispersion_imag
_atom_type_scat_source
C C 0.0033 0.0016 'International Tables Vol C Tables 4.2.6.8 and 6.1.1.4'
H H 0.0000 0.0000 'International Tables Vol C Tables 4.2.6.8 and 6.1.1.4'
I I -0.4742 1.8119 'International Tables Vol C Tables 4.2.6.8 and 6.1.1.4'
K K 0.2009 0.2494 'International Tables Vol C Tables 4.2.6.8 and 6.1.1.4'
N N 0.0061 0.0033 'International Tables Vol C Tables 4.2.6.8 and 6.1.1.4'
O O 0.0106 0.0060 'International Tables Vol C Tables 4.2.6.8 and 6.1.1.4'
U U -9.6767 9.6646 'International Tables Vol C Tables 4.2.6.8 and 6.1.1.4'

loop_
_exptl_crystal_face_index_h
_exptl_crystal_face_index_k
_exptl_crystal_face_index_l
_exptl_crystal_face_perp_dist
_exptl_oxdiff_crystal_face_indexfrac_h
_exptl_oxdiff_crystal_face_indexfrac_k
_exptl_oxdiff_crystal_face_indexfrac_l
_exptl_oxdiff_crystal_face_x
_exptl_oxdiff_crystal_face_y
_exptl_oxdiff_crystal_face_z
15 2 7 0.0444 15.0000 2.0001 7.0002 -0.0100 -0.0710 1.0284
-6 19 -9 0.0423 -6.0000 19.0000 -8.9998 -0.7997 0.1808 -0.6182
6 -19 9 0.0482 6.0000 -19.0000 8.9998 0.7997 -0.1808 0.6182
3 -13 -26 0.0981 3.0000 -12.9999 -25.9997 0.2422 0.9635 0.1456
-3 13 26 0.0958 -3.0000 12.9999 25.9997 -0.2422 -0.9635 -0.1456
14 15 3 0.0368 14.0000 15.0001 3.0003 -0.5369 0.0150 0.8263
-14 -15 -3 0.0391 -14.0000 -15.0001 -3.0003 0.5369 -0.0150 -0.8263
-5 15 -16 0.0355 -5.0000 15.0000 -15.9997 -0.7157 0.4439 -0.5620
-4 -17 18 0.0492 -4.0000 -17.0001 17.9995 0.8106 -0.6110 -0.0091

loop_
_geom_angle_atom_site_label_1
_geom_angle_atom_site_label_2
_geom_angle_atom_site_label_3
_geom_angle
_geom_angle_site_symmetry_1
_geom_angle_site_symmetry_3
O1B U1B K1B 160.91(11) . .
O1B U1B O2B 179.12(15) . .
O1B U1B O3B 92.26(14) . .
O1B U1B O4B 93.65(13) . .
O1B U1B O12 83.44(13) . .
O1B U1B N1B 87.05(13) . .
O1B U1B N2B 85.18(13) . .
O2B U1B K1B 18.47(11) . .
O2B U1B O3B 88.52(14) . .
O2B U1B O4B 85.47(13) . .
O2B U1B O12 96.29(13) . .
O2B U1B N1B 93.60(13) . .
O2B U1B N2B 94.57(13) . .
O3B U1B K1B 105.97(9) . .
O3B U1B O4B 155.97(11) . .
O3B U1B O12 80.86(12) . .
O3B U1B N1B 70.26(12) . .
O3B U1B N2B 133.81(11) . .
O4B U1B K1B 72.01(8) . .
O4B U1B O12 76.71(11) . .
O4B U1B N1B 133.30(11) . .
O4B U1B N2B 69.97(11) . .
O12 U1B K1B 104.66(8) . .
O12 U1B N1B 149.16(11) . .
O12 U1B N2B 143.91(11) . .
N1B U1B K1B 93.72(8) . .
N2B U1B K1B 78.16(8) . .
N2B U1B N1B 63.56(11) . .
O2B K1B O5B 102.52(10) . .
O2B K1B O6B 106.82(10) . .
O2B K1B O7B 92.08(10) . .
O2B K1B O9B 74.82(10) . .
O2B K1B O10B 83.59(10) . .
O2B K1B N3 169.15(18) . .
O2B K1B C22B 95.59(11) . .
O2B K1B C28B 66.64(12) . .
O2B K1B C29B 63.34(11) . .
O5B K1B O7B 121.98(10) . .
O5B K1B N3 85.87(18) . .
O5B K1B C22B 42.39(10) . .
O5B K1B C28B 137.55(11) . .
O5B K1B C29B 98.11(10) . .
O6B K1B O5B 60.08(9) . .
O6B K1B O7B 61.93(9) . .
O6B K1B O9B 176.37(10) . .
O6B K1B O10B 115.50(10) . .
O6B K1B N3 83.26(18) . .
O6B K1B C22B 22.38(10) . .
O6B K1B C28B 161.15(11) . .
O6B K1B C29B 154.89(11) . .
O7B K1B N3 89.17(19) . .
O7B K1B C22B 80.88(10) . .
O7B K1B C28B 99.92(11) . .
O7B K1B C29B 137.39(11) . .
O8B K1B O2B 78.0(2) . .
O8B K1B O5B 178.4(2) . .
O8B K1B O6B 121.3(3) . .
O8B K1B O7B 59.5(3) . .
O8B K1B O9B 62.0(3) . .
O8B K1B O10B 123.1(3) . .
O8B K1B N3 93.4(3) . .
O8B K1B C22B 139.2(3) . .
O8B K1B C28B 41.2(3) . .
O8B K1B C29B 80.7(3) . .
O8C K1B O2B 88.5(2) . .
O8C K1B O5B 168.0(2) . .
O8C K1B O6B 121.5(2) . .
O8C K1B O7B 61.4(2) . .
O8C K1B O9B 61.5(2) . .
O8C K1B O10B 122.3(2) . .
O8C K1B N3 82.6(3) . .
O8C K1B C22B 142.2(2) . .
O8C K1B C28B 43.3(2) . .
O8C K1B C29B 82.6(2) . .
O9B K1B O5B 116.53(9) . .
O9B K1B O7B 121.49(10) . .
O9B K1B O10B 61.23(9) . .
O9B K1B N3 95.35(18) . .
O9B K1B C22B 155.33(11) . .
O9B K1B C28B 22.47(11) . .
O9B K1B C29B 23.14(11) . .
O10B K1B O5B 55.57(9) . .
O10B K1B O7B 174.12(10) . .
O10B K1B N3 95.83(19) . .
O10B K1B C22B 95.54(10) . .
O10B K1B C28B 82.06(11) . .
O10B K1B C29B 43.34(10) . .
N3 K1B C22B 95.25(18) . .
N3 K1B C28B 102.52(19) . .
N3 K1B C29B 109.05(19) . .
C22B K1B C28B 162.22(13) . .
C29B K1B C22B 132.51(11) . .
C29B K1B C28B 39.63(12) . .
U1B O2B K1B 149.58(17) . .
C7B O3B U1B 129.0(3) . .
C14B O4B U1B 127.8(3) . .
C19B O5B K1B 117.4(3) 2_666 .
C19B O5B C21B 117.7(3) 2_666 .
C21B O5B K1B 118.2(2) . .
C22B O6B K1B 110.0(2) . .
C22B O6B C23B 113.1(3) . .
C23B O6B K1B 113.3(3) . .
C24B O7B K1B 110.2(2) . .
C25B O7B K1B 107.5(3) . .
C25B O7B C24B 112.1(3) . .
C26B O8B K1B 121.1(7) . .
C26B O8B C27B 117.3(9) . .
C27B O8B K1B 114.3(6) . .
C26B O8C K1B 120.7(6) . .
C27B O8C K1B 121.1(6) . .
C27B O8C C26B 112.3(7) . .
C28B O9B K1B 109.3(3) . .
C28B O9B C29B 112.5(4) . .
C29B O9B K1B 106.9(3) . .
C18B O10B K1B 118.1(2) . .
C18B O10B C30B 115.3(3) . .
C30B O10B K1B 116.3(3) . .
C1B N1B U1B 124.7(3) . .
C1B N1B C15B 118.9(4) . .
C15B N1B U1B 115.9(3) . .
C8B N2B U1B 124.1(3) . .
C8B N2B C16B 118.6(4) . .
C16B N2B U1B 116.7(3) . .
C31 N3 K1B 120.6(6) . .
N1B C1B C2B 126.1(4) . .
C3B C2B C1B 118.2(4) . .
C3B C2B C7B 119.5(4) . .
C7B C2B C1B 122.2(4) . .
C4B C3B C2B 121.2(5) . .
C3B C4B C5B 118.8(5) . .
C6B C5B C4B 121.9(5) . .
C5B C6B C7B 120.3(5) . .
O3B C7B C2B 121.2(4) . .
O3B C7B C6B 120.6(4) . .
C6B C7B C2B 118.2(4) . .
N2B C8B C9B 126.2(4) . .
C10B C9B C8B 117.2(4) . .
C10B C9B C14B 119.3(4) . .
C14B C9B C8B 123.3(4) . .
C11B C10B C9B 120.9(5) . .
C12B C11B C10B 119.0(5) . .
C11B C12B C13B 121.5(4) . .
C12B C13B C14B 120.3(4) . .
O4B C14B C9B 120.5(4) . .
O4B C14B C13B 120.7(4) . .
C13B C14B C9B 118.7(4) . .
C16B C15B N1B 117.3(4) . .
C16B C15B C20B 119.6(4) . .
C20B C15B N1B 123.1(4) . .
C15B C16B N2B 117.3(4) . .
C15B C16B C17B 119.9(4) . .
C17B C16B N2B 122.8(4) . .
C18B C17B C16B 120.5(4) 2_666 .
O10B C18B C17B 124.3(4) . 2_666
O10B C18B C19B 116.0(4) . 2_666
C17B C18B C19B 119.7(4) 2_666 2_666
O5B C19B C18B 115.4(4) 2_666 2_666
O5B C19B C20B 124.2(4) 2_666 .
C20B C19B C18B 120.4(4) . 2_666
C19B C20B C15B 119.9(4) . .
O5B C21B C22B 108.0(4) . .
O6B C22B K1B 47.6(2) . .
O6B C22B C21B 108.5(4) . .
C21B C22B K1B 84.7(3) . .
O6B C23B C24B 108.3(4) . .
O7B C24B C23B 109.1(4) . .
O7B C25B K1B 49.8(2) . .
O7B C25B C26B 109.4(4) . .
C26B C25B K1B 81.2(3) . .
O8B C26B C25B 113.9(6) . .
O8C C26B C25B 103.2(5) . .
O8B C27B C28B 104.1(6) . .
O8C C27B C28B 112.7(6) . .
O9B C28B K1B 48.2(2) . .
O9B C28B C27B 109.3(4) . .
C27B C28B K1B 79.6(3) . .
O9B C29B K1B 49.9(2) . .
O9B C29B C30B 109.0(4) . .
C30B C29B K1B 84.9(2) . .
O10B C30B C29B 109.6(4) . .
N3 C31 C32 178.6(12) . .
O1A U1A K1A 161.40(11) . .
O1A U1A O2A 178.83(15) . .
O1A U1A O3A 93.11(13) . .
O1A U1A O4A 91.47(14) . .
O1A U1A O11 82.96(12) . .
O1A U1A N1A 84.05(13) . .
O1A U1A N2A 87.28(13) . .
O2A U1A K1A 17.53(11) . .
O2A U1A O3A 85.79(13) . .
O2A U1A O4A 89.71(14) . .
O2A U1A O11 97.16(13) . .
O2A U1A N1A 95.18(13) . .
O2A U1A N2A 93.17(13) . .
O3A U1A K1A 73.57(8) . .
O3A U1A O11 76.47(11) . .
O3A U1A N1A 69.78(11) . .
O3A U1A N2A 133.18(11) . .
O4A U1A K1A 105.96(9) . .
O4A U1A O3A 156.40(11) . .
O4A U1A O11 81.14(11) . .
O4A U1A N1A 133.77(11) . .
O4A U1A N2A 70.15(12) . .
O11 U1A K1A 105.74(7) . .
O11 U1A N1A 142.96(11) . .
O11 U1A N2A 149.40(11) . .
N1A U1A K1A 79.21(8) . .
N1A U1A N2A 63.70(11) . .
N2A U1A K1A 92.49(8) . .
O2A K1A U1A 11.23(7) . .
O2A K1A O5A 83.09(9) . .
O2A K1A O6A 75.11(10) . .
O2A K1A O8A 89.53(9) . .
O2A K1A C26A 98.50(11) . .
O2A K1A C29A 91.54(11) . .
O5A K1A U1A 82.33(7) . .
O5A K1A O8A 171.92(10) . .
O5A K1A C26A 162.08(11) . .
O5A K1A C29A 96.56(10) . .
O6A K1A U1A 84.54(7) . .
O6A K1A O5A 60.23(9) . .
O6A K1A O8A 120.97(10) . .
O6A K1A C26A 102.74(11) . .
O6A K1A C29A 154.00(11) . .
O7A K1A U1A 92.64(12) . .
O7A K1A O2A 82.76(14) . .
O7A K1A O5A 121.63(11) . .
O7A K1A O6A 61.40(11) . .
O7A K1A O8A 60.26(11) . .
O7A K1A O9A 121.14(11) . .
O7A K1A O10A 176.81(12) . .
O7A K1A O13 90.56(19) . .
O7A K1A C26A 41.71(12) . .
O7A K1A C29A 140.08(12) . .
O8A K1A U1A 89.79(7) . .
O8A K1A C26A 23.05(11) . .
O8A K1A C29A 80.30(10) . .
O9A K1A U1A 93.20(7) . .
O9A K1A O2A 102.89(10) . .
O9A K1A O5A 117.20(10) . .
O9A K1A O6A 176.76(10) . .
O9A K1A O8A 61.25(9) . .
O9A K1A O13 88.34(15) . .
O9A K1A C26A 80.01(11) . .
O9A K1A C29A 22.80(10) . .
O10A K1A U1A 88.85(7) . .
O10A K1A O2A 98.44(10) . .
O10A K1A O5A 55.78(9) . .
O10A K1A O6A 115.99(9) . .
O10A K1A O8A 122.60(10) . .
O10A K1A O9A 61.55(9) . .
O10A K1A O13 87.78(17) . .
O10A K1A C26A 140.54(11) . .
O10A K1A C29A 43.00(9) . .
O13 K1A U1A 175.08(16) . .
O13 K1A O2A 168.72(16) . .
O13 K1A O5A 92.81(17) . .
O13 K1A O6A 93.72(15) . .
O13 K1A O8A 95.05(16) . .
O13 K1A C26A 82.22(18) . .
O13 K1A C29A 99.37(16) . .
C26A K1A U1A 102.64(9) . .
C29A K1A U1A 80.52(8) . .
C29A K1A C26A 101.22(11) . .
U1A O2A K1A 151.23(17) . .
C7A O3A U1A 129.1(3) . .
C14A O4A U1A 128.0(3) . .
C19A O5A K1A 116.6(2) . .
C19A O5A C21A 116.2(3) . .
C21A O5A K1A 117.4(3) . .
C22A O6A K1A 108.5(3) . .
C22A O6A C23A 111.6(3) . .
C23A O6A K1A 108.4(3) . .
C24A O7A K1A 120.6(3) . .
C25A O7A K1A 123.3(3) . .
C25A O7A C24A 116.1(4) . .
C26A O8A K1A 106.2(3) . .
C27A O8A K1A 109.8(3) . .
C27A O8A C26A 112.4(4) . .
C28A O9A K1A 115.6(3) . .
C29A O9A K1A 108.9(2) . .
C29A O9A C28A 112.7(3) . .
C18A O10A K1A 118.4(3) . .
C18A O10A C30A 116.5(3) . .
C30A O10A K1A 117.2(2) . .
C1A N1A U1A 124.4(3) . .
C1A N1A C15A 118.2(4) . .
C15A N1A U1A 116.7(3) . .
C8A N2A U1A 124.8(3) . .
C8A N2A C16A 118.5(4) . .
C16A N2A U1A 116.0(3) . .
N1A C1A C2A 126.3(4) . .
C3A C2A C1A 117.4(4) . .
C3A C2A C7A 119.2(4) . .
C7A C2A C1A 123.1(4) . .
C4A C3A C2A 121.0(5) . .
C3A C4A C5A 119.3(5) . .
C6A C5A C4A 121.3(4) . .
C5A C6A C7A 120.3(5) . .
O3A C7A C2A 120.7(4) . .
O3A C7A C6A 120.6(4) . .
C6A C7A C2A 118.7(4) . .
N2A C8A C9A 125.6(4) . .
C10A C9A C8A 117.7(4) . .
C10A C9A C14A 119.9(4) . .
C14A C9A C8A 122.3(4) . .
C11A C10A C9A 120.9(5) . .
C10A C11A C12A 119.1(5) . .
C13A C12A C11A 120.8(5) . .
C12A C13A C14A 121.1(5) . .
O4A C14A C9A 120.7(4) . .
O4A C14A C13A 121.3(4) . .
C13A C14A C9A 118.0(4) . .
C16A C15A N1A 117.4(4) . .
C20A C15A N1A 124.2(4) . .
C20A C15A C16A 118.5(4) . .
C15A C16A N2A 117.3(4) . .
C15A C16A C17A 120.0(4) . .
C17A C16A N2A 122.7(4) . .
C18A C17A C16A 120.0(4) 2_755 .
O10A C18A C17A 124.4(4) . 2_755
O10A C18A C19A 115.8(4) . .
C17A C18A C19A 119.7(4) 2_755 .
O5A C19A C18A 115.7(4) . .
C20A C19A O5A 125.7(4) 2_755 .
C20A C19A C18A 118.6(4) 2_755 .
C19A C20A C15A 123.1(4) 2_755 .
O5A C21A C22A 108.4(4) . .
O6A C22A C21A 109.2(4) . .
O6A C23A C24A 109.1(4) . .
O7A C24A C23A 109.2(4) . .
O7A C25A C26A 108.6(4) . .
O8A C26A K1A 50.7(2) . .
O8A C26A C25A 109.9(4) . .
C25A C26A K1A 81.4(3) . .
O8A C27A C28A 109.4(4) . .
O9A C28A C27A 107.2(4) . .
O9A C29A K1A 48.3(2) . .
O9A C29A C30A 109.2(4) . .
C30A C29A K1A 84.1(3) . .
O10A C30A C29A 108.0(4) . .
N4 C33 C34 179.4(7) . .
N5 C35 C36 179.0(7) . .
N6 C37 C38 170.1(17) . .

loop_
_geom_bond_atom_site_label_1
_geom_bond_atom_site_label_2
_geom_bond_distance
_geom_bond_site_symmetry_2
U1B K1B 4.3728(11) .
U1B O1B 1.779(3) .
U1B O2B 1.788(3) .
U1B O3B 2.225(3) .
U1B O4B 2.293(3) .
U1B O12 2.415(3) .
U1B N1B 2.565(4) .
U1B N2B 2.554(4) .
K1B O2B 2.736(3) .
K1B O5B 2.788(3) .
K1B O6B 2.764(3) .
K1B O7B 2.827(3) .
K1B O8B 2.721(12) .
K1B O8C 2.631(11) .
K1B O9B 2.781(3) .
K1B O10B 2.784(3) .
K1B N3 2.835(6) .
K1B C22B 3.515(5) .
K1B C28B 3.520(5) .
K1B C29B 3.476(5) .
O3B C7B 1.319(6) .
O4B C14B 1.332(6) .
O5B C19B 1.375(5) 2_666
O5B C21B 1.438(5) .
O6B C22B 1.424(6) .
O6B C23B 1.425(5) .
O7B C24B 1.438(6) .
O7B C25B 1.433(6) .
O8B C26B 1.364(13) .
O8B C27B 1.445(13) .
O8C C26B 1.483(11) .
O8C C27B 1.406(12) .
O9B C28B 1.426(6) .
O9B C29B 1.428(6) .
O10B C18B 1.370(5) .
O10B C30B 1.442(5) .
N1B C1B 1.297(6) .
N1B C15B 1.421(6) .
N2B C8B 1.299(6) .
N2B C16B 1.426(6) .
N3 C31 1.144(11) .
C1B C2B 1.442(7) .
C2B C3B 1.406(7) .
C2B C7B 1.421(7) .
C3B C4B 1.376(7) .
C4B C5B 1.389(8) .
C5B C6B 1.374(7) .
C6B C7B 1.411(7) .
C8B C9B 1.448(6) .
C9B C10B 1.408(7) .
C9B C14B 1.415(7) .
C10B C11B 1.387(7) .
C11B C12B 1.383(7) .
C12B C13B 1.384(7) .
C13B C14B 1.401(6) .
C15B C16B 1.390(6) .
C15B C20B 1.412(6) .
C16B C17B 1.403(6) .
C17B C18B 1.378(6) 2_666
C18B C17B 1.378(6) 2_666
C18B C19B 1.406(6) 2_666
C19B O5B 1.375(5) 2_666
C19B C18B 1.406(6) 2_666
C19B C20B 1.380(6) .
C21B C22B 1.500(6) .
C23B C24B 1.494(7) .
C25B C26B 1.496(7) .
C27B C28B 1.497(7) .
C29B C30B 1.494(7) .
C31 C32 1.409(12) .
U1A K1A 4.4248(11) .
U1A O1A 1.784(3) .
U1A O2A 1.791(3) .
U1A O3A 2.307(3) .
U1A O4A 2.214(3) .
U1A O11 2.425(3) .
U1A N1A 2.558(4) .
U1A N2A 2.559(4) .
K1A O2A 2.770(3) .
K1A O5A 2.821(3) .
K1A O6A 2.817(3) .
K1A O7A 2.651(4) .
K1A O8A 2.852(3) .
K1A O9A 2.755(3) .
K1A O10A 2.745(3) .
K1A O13 2.759(5) .
K1A C26A 3.537(5) .
K1A C29A 3.491(5) .
O3A C7A 1.330(6) .
O4A C14A 1.320(6) .
O5A C19A 1.372(5) .
O5A C21A 1.442(5) .
O6A C22A 1.429(6) .
O6A C23A 1.437(6) .
O7A C24A 1.416(6) .
O7A C25A 1.414(6) .
O8A C26A 1.442(6) .
O8A C27A 1.430(6) .
O9A C28A 1.433(5) .
O9A C29A 1.430(6) .
O10A C18A 1.371(5) .
O10A C30A 1.460(5) .
N1A C1A 1.297(6) .
N1A C15A 1.433(6) .
N2A C8A 1.295(6) .
N2A C16A 1.428(6) .
C1A C2A 1.447(6) .
C2A C3A 1.411(7) .
C2A C7A 1.425(6) .
C3A C4A 1.380(7) .
C4A C5A 1.393(7) .
C5A C6A 1.386(7) .
C6A C7A 1.405(6) .
C8A C9A 1.448(7) .
C9A C10A 1.411(7) .
C9A C14A 1.418(7) .
C10A C11A 1.380(7) .
C11A C12A 1.398(8) .
C12A C13A 1.386(7) .
C13A C14A 1.402(7) .
C15A C16A 1.385(6) .
C15A C20A 1.384(7) .
C16A C17A 1.402(6) .
C17A C18A 1.385(7) 2_755
C18A C17A 1.385(7) 2_755
C18A C19A 1.411(6) .
C19A C20A 1.352(6) 2_755
C20A C19A 1.352(6) 2_755
C21A C22A 1.503(7) .
C23A C24A 1.491(7) .
C25A C26A 1.483(7) .
C27A C28A 1.499(7) .
C29A C30A 1.492(6) .
N4 C33 1.133(7) .
C33 C34 1.456(7) .
N5 C35 1.132(9) .
C35 C36 1.462(10) .
N6 C37 1.159(4) .
C37 C38 1.439(4) .

loop_
_geom_torsion_atom_site_label_1
_geom_torsion_atom_site_label_2
_geom_torsion_atom_site_label_3
_geom_torsion_atom_site_label_4
_geom_torsion
_geom_torsion_site_symmetry_1
_geom_torsion_site_symmetry_4
U1B O3B C7B C2B 54.2(6) . .
U1B O3B C7B C6B -127.5(4) . .
U1B O4B C14B C9B -50.7(5) . .
U1B O4B C14B C13B 131.9(4) . .
U1B N1B C1B C2B -8.3(7) . .
U1B N1B C15B C16B -25.8(5) . .
U1B N1B C15B C20B 153.9(3) . .
U1B N2B C8B C9B 14.0(6) . .
U1B N2B C16B C15B 21.2(5) . .
U1B N2B C16B C17B -158.3(3) . .
K1B O5B C21B C22B -29.8(4) . .
K1B O6B C22B C21B -64.0(4) . .
K1B O6B C23B C24B 51.3(4) . .
K1B O7B C24B C23B 51.4(4) . .
K1B O7B C25B C26B -59.3(4) . .
K1B O8B C26B O8C -74(2) . .
K1B O8B C26B C25B -12.0(8) . .
K1B O8B C27B O8C 65(2) . .
K1B O8B C27B C28B -51.9(6) . .
K1B O8C C26B O8B 81(2) . .
K1B O8C C26B C25B -43.4(7) . .
K1B O8C C27B O8B -91(2) . .
K1B O8C C27B C28B -22.0(8) . .
K1B O9B C28B C27B -55.3(5) . .
K1B O9B C29B C30B 65.6(4) . .
K1B O10B C18B C17B 150.2(3) . 2_666
K1B O10B C18B C19B -31.1(5) . 2_666
K1B O10B C30B C29B 27.8(4) . .
K1B C25B C26B O8B 8.0(6) . .
K1B C25B C26B O8C 26.4(5) . .
K1B C29B C30B O10B -19.7(3) . .
O3B U1B O2B K1B 161.1(3) . .
O4B U1B O2B K1B -42.2(3) . .
O5B C19B C20B C15B 178.1(4) 2_666 .
O5B C21B C22B K1B 20.4(3) . .
O5B C21B C22B O6B 62.3(5) . .
O6B C23B C24B O7B -70.8(5) . .
O7B C25B C26B O8B 49.6(7) . .
O7B C25B C26B O8C 68.1(6) . .
O8B C27B C28B K1B 34.3(5) . .
O8B C27B C28B O9B 72.9(6) . .
O8C C27B C28B K1B 14.1(5) . .
O8C C27B C28B O9B 52.6(7) . .
O9B C29B C30B O10B -64.1(5) . .
O12 U1B O2B K1B -118.3(3) . .
N1B U1B O2B K1B 91.0(3) . .
N1B C1B C2B C3B 163.8(5) . .
N1B C1B C2B C7B -17.9(7) . .
N1B C15B C16B N2B 3.2(6) . .
N1B C15B C16B C17B -177.3(4) . .
N1B C15B C20B C19B 177.8(4) . .
N2B U1B O2B K1B 27.3(3) . .
N2B C8B C9B C10B -166.0(4) . .
N2B C8B C9B C14B 17.6(7) . .
N2B C16B C17B C18B 178.7(4) . 2_666
C1B N1B C15B C16B 147.2(4) . .
C1B N1B C15B C20B -33.1(6) . .
C1B C2B C3B C4B -178.4(5) . .
C1B C2B C7B O3B -1.0(7) . .
C1B C2B C7B C6B -179.3(4) . .
C2B C3B C4B C5B -2.5(7) . .
C3B C2B C7B O3B 177.3(4) . .
C3B C2B C7B C6B -1.1(7) . .
C3B C4B C5B C6B -0.6(8) . .
C4B C5B C6B C7B 2.7(8) . .
C5B C6B C7B O3B 179.8(5) . .
C5B C6B C7B C2B -1.8(7) . .
C7B C2B C3B C4B 3.3(7) . .
C8B N2B C16B C15B -150.9(4) . .
C8B N2B C16B C17B 29.6(6) . .
C8B C9B C10B C11B -179.4(4) . .
C8B C9B C14B O4B -2.3(7) . .
C8B C9B C14B C13B 175.2(4) . .
C9B C10B C11B C12B 4.2(7) . .
C10B C9B C14B O4B -178.6(4) . .
C10B C9B C14B C13B -1.2(6) . .
C10B C11B C12B C13B -1.5(7) . .
C11B C12B C13B C14B -2.5(7) . .
C12B C13B C14B O4B -178.7(4) . .
C12B C13B C14B C9B 3.8(7) . .
C14B C9B C10B C11B -2.9(7) . .
C15B N1B C1B C2B 179.4(4) . .
C15B C16B C17B C18B -0.8(6) . 2_666
C16B N2B C8B C9B -174.6(4) . .
C16B C15B C20B C19B -2.4(6) . .
C18B O10B C30B C29B 172.4(4) . .
C18B C19B C20B C15B -0.2(6) 2_666 .
C19B O5B C21B C22B 179.6(4) 2_666 .
C20B C15B C16B N2B -176.6(4) . .
C20B C15B C16B C17B 2.9(6) . .
C22B O6B C23B C24B 177.3(4) . .
C23B O6B C22B K1B -127.7(4) . .
C23B O6B C22B C21B 168.2(4) . .
C24B O7B C25B K1B -121.2(4) . .
C24B O7B C25B C26B 179.5(4) . .
C25B O7B C24B C23B 171.0(4) . .
C26B O8B C27B O8C -85(2) . .
C26B O8B C27B C28B 157.5(7) . .
C26B O8C C27B O8B 61.7(19) . .
C26B O8C C27B C28B 131.0(7) . .
C27B O8B C26B O8C 75(2) . .
C27B O8B C26B C25B 136.5(7) . .
C27B O8C C26B O8B -72(2) . .
C27B O8C C26B C25B 163.4(7) . .
C28B O9B C29B K1B 120.0(4) . .
C28B O9B C29B C30B -174.4(4) . .
C29B O9B C28B K1B -118.6(4) . .
C29B O9B C28B C27B -173.8(4) . .
C30B O10B C18B C17B 6.3(6) . 2_666
C30B O10B C18B C19B -175.0(4) . 2_666
U1A O3A C7A C2A 46.7(6) . .
U1A O3A C7A C6A -135.0(4) . .
U1A O4A C14A C9A -57.5(6) . .
U1A O4A C14A C13A 124.3(4) . .
U1A N1A C1A C2A -15.4(6) . .
U1A N1A C15A C16A -19.1(5) . .
U1A N1A C15A C20A 160.6(3) . .
U1A N2A C8A C9A 8.2(6) . .
U1A N2A C16A C15A 27.0(5) . .
U1A N2A C16A C17A -155.2(3) . .
K1A O5A C19A C18A 30.4(5) . .
K1A O5A C19A C20A -151.0(4) . 2_755
K1A O5A C21A C22A -31.3(5) . .
K1A O6A C22A C21A -64.2(4) . .
K1A O6A C23A C24A 56.2(4) . .
K1A O7A C24A C23A 35.4(6) . .
K1A O7A C25A C26A 26.9(6) . .
K1A O8A C26A C25A 60.0(4) . .
K1A O8A C27A C28A -53.4(4) . .
K1A O9A C28A C27A -48.8(4) . .
K1A O9A C29A C30A 62.8(4) . .
K1A O10A C18A C17A 144.8(4) . 2_755
K1A O10A C18A C19A -35.9(5) . .
K1A O10A C30A C29A 32.0(4) . .
K1A C29A C30A O10A -21.9(3) . .
O3A U1A O2A K1A 44.9(3) . .
O4A U1A O2A K1A -158.3(3) . .
O5A C21A C22A O6A 64.7(5) . .
O6A C23A C24A O7A -61.8(6) . .
O7A C25A C26A K1A -16.7(4) . .
O7A C25A C26A O8A -59.4(6) . .
O8A C27A C28A O9A 69.7(5) . .
O9A C29A C30A O10A -63.7(5) . .
O10A C18A C19A O5A 2.4(6) . .
O10A C18A C19A C20A -176.3(4) . 2_755
O11 U1A O2A K1A 120.7(3) . .
N1A U1A O2A K1A -24.3(3) . .
N1A C1A C2A C3A 168.1(4) . .
N1A C1A C2A C7A -18.3(7) . .
N1A C15A C16A N2A -5.2(6) . .
N1A C15A C16A C17A 176.9(4) . .
N1A C15A C20A C19A -178.9(4) . 2_755
N2A U1A O2A K1A -88.2(3) . .
N2A C8A C9A C10A -161.6(4) . .
N2A C8A C9A C14A 17.1(7) . .
N2A C16A C17A C18A -175.8(4) . 2_755
C1A N1A C15A C16A 152.0(4) . .
C1A N1A C15A C20A -28.2(6) . .
C1A C2A C3A C4A 176.4(4) . .
C1A C2A C7A O3A 5.8(7) . .
C1A C2A C7A C6A -172.5(4) . .
C2A C3A C4A C5A -3.8(7) . .
C3A C2A C7A O3A 179.3(4) . .
C3A C2A C7A C6A 1.0(7) . .
C3A C4A C5A C6A 1.7(7) . .
C4A C5A C6A C7A 1.8(7) . .
C5A C6A C7A O3A 178.6(4) . .
C5A C6A C7A C2A -3.1(7) . .
C7A C2A C3A C4A 2.5(7) . .
C8A N2A C16A C15A -143.5(4) . .
C8A N2A C16A C17A 34.3(6) . .
C8A C9A C10A C11A 176.0(4) . .
C8A C9A C14A O4A 3.5(7) . .
C8A C9A C14A C13A -178.3(4) . .
C9A C10A C11A C12A 1.9(7) . .
C10A C9A C14A O4A -177.9(4) . .
C10A C9A C14A C13A 0.3(7) . .
C10A C11A C12A C13A 1.3(7) . .
C11A C12A C13A C14A -3.7(7) . .
C12A C13A C14A O4A -178.9(4) . .
C12A C13A C14A C9A 2.8(7) . .
C14A C9A C10A C11A -2.7(7) . .
C15A N1A C1A C2A 174.2(4) . .
C15A C16A C17A C18A 1.9(7) . 2_755
C16A N2A C8A C9A 177.8(4) . .
C16A C15A C20A C19A 0.8(7) . 2_755
C17A C18A C19A O5A -178.2(4) 2_755 .
C17A C18A C19A C20A 3.1(7) 2_755 2_755
C18A O10A C30A C29A -179.4(4) . .
C19A O5A C21A C22A -176.1(4) . .
C20A C15A C16A N2A 175.0(4) . .
C20A C15A C16A C17A -2.9(6) . .
C21A O5A C19A C18A 175.5(4) . .
C21A O5A C19A C20A -5.9(6) . 2_755
C22A O6A C23A C24A 175.6(4) . .
C23A O6A C22A C21A 176.4(4) . .
C24A O7A C25A C26A -155.2(5) . .
C25A O7A C24A C23A -142.6(5) . .
C26A O8A C27A C28A -171.5(4) . .
C27A O8A C26A K1A 120.1(4) . .
C27A O8A C26A C25A -179.9(4) . .
C28A O9A C29A K1A 129.6(4) . .
C28A O9A C29A C30A -167.6(4) . .
C29A O9A C28A C27A -174.9(4) . .
C30A O10A C18A C17A -3.4(6) . 2_755
C30A O10A C18A C19A 175.9(4) . .
